data_2228649
loop_
_publ_author_name
'Ye, Yuan-Feng'
'Wang, Huai-Qing'
'Feng, Zhi-Qiang'

_publ_section_title
;
 2-Amino-4-(2,4-dichlorophenyl)-6-(naphthalen-1-yl)nicotinonitrile
;
_journal_coeditor_code BQ2258
_journal_issue 1
_journal_name_full 'Acta Crystallographica Section E'
_journal_page_first o71
_journal_paper_doi 10.1107/S1600536810050609
_journal_volume 67
_journal_year 2011
_chemical_formula_iupac 'C22 H13 Cl2 N3'
_chemical_formula_moiety 'C22 H13 Cl2 N3'
_chemical_formula_sum 'C22 H13 Cl2 N3'
_chemical_formula_weight 390.25
_chemical_name_systematic
;
2-Amino-4-(2,4-dichlorophenyl)-6-(naphthalen-1-yl)nicotinonitrile
;
_space_group_IT_number 2
_symmetry_cell_setting triclinic
_symmetry_space_group_name_Hall '-P 1'
_symmetry_space_group_name_H-M 'P -1'
_atom_sites_solution_hydrogens geom
_atom_sites_solution_primary direct
_atom_sites_solution_secondary difmap
_audit_creation_method SHELXL-97
_cell_angle_alpha 72.78(3)
_cell_angle_beta 89.17(3)
_cell_angle_gamma 74.81(3)
_cell_formula_units_Z 2
_cell_length_a 9.5020(19)
_cell_length_b 10.054(2)
_cell_length_c 10.735(2)
_cell_measurement_reflns_used 25
_cell_measurement_temperature 293(2)
_cell_measurement_theta_max 14
_cell_measurement_theta_min 10
_cell_volume 943.1(4)
_computing_cell_refinement 'CAD-4 Software (Enraf--Nonius, 1985)'
_computing_data_collection 'CAD-4 Software (Enraf--Nonius, 1985)'
_computing_data_reduction 'XCAD4 (Harms & Wocadlo, 1995)'
_computing_molecular_graphics 'SHELXTL (Sheldrick, 2008)'
_computing_publication_material 'SHELXTL (Sheldrick, 2008)'
_computing_structure_refinement 'SHELXL97 (Sheldrick, 2008)'
_computing_structure_solution 'SHELXS97 (Sheldrick, 2008)'
_diffrn_ambient_temperature 293(2)
_diffrn_measured_fraction_theta_full 1.000
_diffrn_measured_fraction_theta_max 1.000
_diffrn_measurement_device_type 'Entaf--Nonius CAD-4'
_diffrn_measurement_method \w/2\q
_diffrn_radiation_monochromator graphite
_diffrn_radiation_source 'fine-focus sealed tube'
_diffrn_radiation_type MoK\a
_diffrn_radiation_wavelength 0.71073
_diffrn_reflns_av_R_equivalents 0.0140
_diffrn_reflns_av_sigmaI/netI 0.0349
_diffrn_reflns_limit_h_max 11
_diffrn_reflns_limit_h_min 0
_diffrn_reflns_limit_k_max 12
_diffrn_reflns_limit_k_min -11
_diffrn_reflns_limit_l_max 12
_diffrn_reflns_limit_l_min -12
_diffrn_reflns_number 3686
_diffrn_reflns_theta_full 25.37
_diffrn_reflns_theta_max 25.37
_diffrn_reflns_theta_min 1.99
_diffrn_standards_decay_% 1
_diffrn_standards_interval_count 200
_diffrn_standards_interval_time 2
_diffrn_standards_number 3
_exptl_absorpt_coefficient_mu 0.355
_exptl_absorpt_correction_T_max 0.9653
_exptl_absorpt_correction_T_min 0.9009
_exptl_absorpt_correction_type psi-scan
_exptl_absorpt_process_details '(North <i>et al.</i>, 1968)'
_exptl_crystal_colour colourless
_exptl_crystal_density_diffrn 1.374
_exptl_crystal_density_method 'not measured'
_exptl_crystal_description block
_exptl_crystal_F_000 400
_exptl_crystal_size_max 0.30
_exptl_crystal_size_mid 0.10
_exptl_crystal_size_min 0.10
_refine_diff_density_max 0.179
_refine_diff_density_min -0.365
_refine_ls_extinction_method none
_refine_ls_goodness_of_fit_ref 1.003
_refine_ls_hydrogen_treatment mixed
_refine_ls_matrix_type full
_refine_ls_number_parameters 252
_refine_ls_number_reflns 3463
_refine_ls_number_restraints 0
_refine_ls_restrained_S_all 1.003
_refine_ls_R_factor_all 0.0675
_refine_ls_R_factor_gt 0.0483
_refine_ls_shift/su_max 0.000
_refine_ls_shift/su_mean 0.000
_refine_ls_structure_factor_coef Fsqd
_refine_ls_weighting_details 'calc w=1/[\s^2^(Fo^2^)+(0.0950P)^2^+] where P=(Fo^2^+2Fc^2^)/3'
_refine_ls_weighting_scheme calc
_refine_ls_wR_factor_gt 0.1304
_refine_ls_wR_factor_ref 0.1455
_reflns_number_gt 2648
_reflns_number_total 3463
_reflns_threshold_expression I>2sigma(I)
_cod_data_source_file bq2258.cif
_cod_data_source_block I
_cod_original_cell_volume 943.1(3)
_cod_database_code 2228649
_cod_database_fobs_code 2228649

loop_
_symmetry_equiv_pos_as_xyz
'x, y, z'
'-x, -y, -z'

loop_
_atom_site_type_symbol
_atom_site_label
_atom_site_fract_x
_atom_site_fract_y
_atom_site_fract_z
_atom_site_U_iso_or_equiv
_atom_site_adp_type
_atom_site_calc_flag
_atom_site_refinement_flags
_atom_site_occupancy
_atom_site_disorder_assembly
_atom_site_disorder_group
Cl Cl1 -0.37446(8) 0.08316(9) 0.92700(9) 0.0687(3) Uani d . 1 . .
N N1 0.36411(19) 0.4640(2) 0.89712(17) 0.0331(4) Uani d . 1 . .
C C1 -0.0992(3) 0.2943(3) 0.9925(3) 0.0425(6) Uani d . 1 . .
H H1B -0.0942 0.3531 1.0439 0.051 Uiso calc R 1 . .
Cl Cl2 0.13996(8) 0.12749(9) 0.73801(8) 0.0635(3) Uani d . 1 . .
N N2 0.4248(2) 0.3529(3) 1.1161(2) 0.0414(5) Uani d . 1 . .
H H2A 0.480(3) 0.408(3) 1.110(2) 0.044(7) Uiso d . 1 . .
H H2B 0.398(3) 0.313(3) 1.193(3) 0.053(8) Uiso d . 1 . .
C C2 -0.2176(3) 0.2375(3) 0.9987(3) 0.0477(6) Uani d . 1 . .
H H2C -0.2919 0.2580 1.0532 0.057 Uiso calc R 1 . .
C C3 -0.2235(3) 0.1508(3) 0.9234(3) 0.0442(6) Uani d . 1 . .
N N3 0.1702(3) 0.1711(3) 1.2494(2) 0.0542(6) Uani d . 1 . .
C C4 -0.1143(3) 0.1165(3) 0.8436(2) 0.0426(6) Uani d . 1 . .
H H4A -0.1192 0.0557 0.7942 0.051 Uiso calc R 1 . .
C C5 0.0034(3) 0.1752(3) 0.8384(2) 0.0390(6) Uani d . 1 . .
C C6 0.0130(2) 0.2659(2) 0.9114(2) 0.0350(5) Uani d . 1 . .
C C7 0.1356(2) 0.3340(2) 0.9053(2) 0.0347(5) Uani d . 1 . .
C C8 0.1657(3) 0.4256(3) 0.7898(2) 0.0394(6) Uani d . 1 . .
H H8A 0.1114 0.4431 0.7125 0.047 Uiso calc R 1 . .
C C9 0.2771(2) 0.4911(2) 0.7898(2) 0.0353(5) Uani d . 1 . .
C C10 0.3364(2) 0.3766(2) 1.0103(2) 0.0315(5) Uani d . 1 . .
C C11 0.2194(2) 0.3119(2) 1.0184(2) 0.0327(5) Uani d . 1 . .
C C12 0.1897(2) 0.2309(3) 1.1454(2) 0.0372(5) Uani d . 1 . .
C C13 0.3005(2) 0.6054(3) 0.6730(2) 0.0364(5) Uani d . 1 . .
C C14 0.1836(3) 0.7200(3) 0.6165(3) 0.0528(7) Uani d . 1 . .
H H14A 0.0907 0.7181 0.6441 0.063 Uiso calc R 1 . .
C C15 0.2017(4) 0.8417(3) 0.5168(3) 0.0660(9) Uani d . 1 . .
H H15A 0.1209 0.9184 0.4783 0.079 Uiso calc R 1 . .
C C16 0.3370(3) 0.8461(3) 0.4774(3) 0.0615(8) Uani d . 1 . .
H H16A 0.3486 0.9278 0.4140 0.074 Uiso calc R 1 . .
C C17 0.4602(3) 0.7293(3) 0.5308(2) 0.0459(6) Uani d . 1 . .
C C18 0.6025(3) 0.7317(4) 0.4896(3) 0.0615(8) Uani d . 1 . .
H H18A 0.6156 0.8140 0.4280 0.074 Uiso calc R 1 . .
C C19 0.7199(3) 0.6162(4) 0.5385(3) 0.0623(8) Uani d . 1 . .
H H19A 0.8128 0.6208 0.5126 0.075 Uiso calc R 1 . .
C C20 0.7004(3) 0.4907(3) 0.6275(3) 0.0520(7) Uani d . 1 . .
H H20A 0.7801 0.4101 0.6576 0.062 Uiso calc R 1 . .
C C21 0.5663(3) 0.4846(3) 0.6708(2) 0.0411(6) Uani d . 1 . .
H H21A 0.5561 0.3999 0.7306 0.049 Uiso calc R 1 . .
C C22 0.4431(3) 0.6037(3) 0.6270(2) 0.0355(5) Uani d . 1 . .

loop_
_atom_site_aniso_label
_atom_site_aniso_U_11
_atom_site_aniso_U_22
_atom_site_aniso_U_33
_atom_site_aniso_U_12
_atom_site_aniso_U_13
_atom_site_aniso_U_23
Cl1 0.0450(4) 0.0707(5) 0.1083(7) -0.0386(4) 0.0167(4) -0.0338(5)
N1 0.0318(10) 0.0407(11) 0.0316(10) -0.0177(8) 0.0053(8) -0.0112(8)
C1 0.0358(13) 0.0445(14) 0.0554(15) -0.0182(11) 0.0083(11) -0.0211(12)
Cl2 0.0653(5) 0.0837(5) 0.0692(5) -0.0447(4) 0.0347(4) -0.0439(4)
N2 0.0432(12) 0.0565(14) 0.0308(11) -0.0301(11) 0.0007(9) -0.0078(10)
C2 0.0350(13) 0.0484(15) 0.0667(17) -0.0175(11) 0.0154(12) -0.0227(13)
C3 0.0327(13) 0.0409(14) 0.0607(16) -0.0206(11) 0.0027(11) -0.0083(12)
N3 0.0611(15) 0.0587(14) 0.0428(13) -0.0297(12) 0.0063(11) -0.0038(11)
C4 0.0444(14) 0.0422(14) 0.0486(14) -0.0229(12) 0.0031(11) -0.0148(11)
C5 0.0370(13) 0.0454(14) 0.0371(12) -0.0202(11) 0.0064(10) -0.0083(11)
C6 0.0315(12) 0.0369(12) 0.0376(12) -0.0161(10) -0.0002(10) -0.0068(10)
C7 0.0308(11) 0.0372(12) 0.0412(13) -0.0154(10) 0.0055(10) -0.0141(10)
C8 0.0367(13) 0.0532(15) 0.0345(12) -0.0242(11) 0.0004(10) -0.0117(11)
C9 0.0351(12) 0.0412(13) 0.0338(12) -0.0166(10) 0.0067(10) -0.0124(10)
C10 0.0307(11) 0.0338(12) 0.0339(12) -0.0131(9) 0.0056(9) -0.0122(9)
C11 0.0314(11) 0.0344(12) 0.0359(12) -0.0149(9) 0.0062(9) -0.0110(10)
C12 0.0361(12) 0.0378(13) 0.0418(14) -0.0186(10) 0.0031(10) -0.0106(11)
C13 0.0376(13) 0.0434(13) 0.0310(12) -0.0179(11) 0.0030(10) -0.0092(10)
C14 0.0411(15) 0.0617(18) 0.0483(15) -0.0126(13) 0.0071(12) -0.0071(13)
C15 0.0593(19) 0.0566(18) 0.0579(18) -0.0013(15) 0.0045(15) 0.0059(14)
C16 0.0656(19) 0.0498(17) 0.0534(17) -0.0141(15) 0.0135(14) 0.0057(13)
C17 0.0513(15) 0.0503(15) 0.0363(13) -0.0222(13) 0.0078(11) -0.0062(11)
C18 0.065(2) 0.069(2) 0.0523(16) -0.0370(17) 0.0211(14) -0.0053(15)
C19 0.0465(16) 0.088(2) 0.0569(18) -0.0307(17) 0.0174(14) -0.0192(16)
C20 0.0407(14) 0.0675(18) 0.0458(15) -0.0114(13) 0.0085(12) -0.0174(14)
C21 0.0445(14) 0.0472(14) 0.0315(12) -0.0153(12) 0.0056(10) -0.0094(11)
C22 0.0396(13) 0.0437(13) 0.0290(11) -0.0191(11) 0.0039(9) -0.0125(10)

loop_
_atom_type_symbol
_atom_type_description
_atom_type_scat_dispersion_real
_atom_type_scat_dispersion_imag
_atom_type_scat_source
C C 0.0033 0.0016 'International Tables Vol C Tables 4.2.6.8 and 6.1.1.4'
H H 0.0000 0.0000 'International Tables Vol C Tables 4.2.6.8 and 6.1.1.4'
N N 0.0061 0.0033 'International Tables Vol C Tables 4.2.6.8 and 6.1.1.4'
Cl Cl 0.1484 0.1585 'International Tables Vol C Tables 4.2.6.8 and 6.1.1.4'

loop_
_geom_angle_atom_site_label_1
_geom_angle_atom_site_label_2
_geom_angle_atom_site_label_3
_geom_angle_site_symmetry_1
_geom_angle_site_symmetry_3
_geom_angle
_geom_angle_publ_flag
C10 N1 C9 . . 118.57(19) ?
C2 C1 C6 . . 121.8(2) ?
C2 C1 H1B . . 119.1 ?
C6 C1 H1B . . 119.1 ?
C10 N2 H2A . . 117.4(17) ?
C10 N2 H2B . . 118.6(19) ?
H2A N2 H2B . . 118(2) ?
C3 C2 C1 . . 118.7(2) ?
C3 C2 H2C . . 120.7 ?
C1 C2 H2C . . 120.7 ?
C2 C3 C4 . . 122.0(2) ?
C2 C3 Cl1 . . 119.0(2) ?
C4 C3 Cl1 . . 118.96(19) ?
C3 C4 C5 . . 118.3(2) ?
C3 C4 H4A . . 120.8 ?
C5 C4 H4A . . 120.8 ?
C6 C5 C4 . . 121.7(2) ?
C6 C5 Cl2 . . 121.38(17) ?
C4 C5 Cl2 . . 116.88(19) ?
C5 C6 C1 . . 117.4(2) ?
C5 C6 C7 . . 123.1(2) ?
C1 C6 C7 . . 119.5(2) ?
C8 C7 C11 . . 118.0(2) ?
C8 C7 C6 . . 121.8(2) ?
C11 C7 C6 . . 120.2(2) ?
C9 C8 C7 . . 119.8(2) ?
C9 C8 H8A . . 120.1 ?
C7 C8 H8A . . 120.1 ?
N1 C9 C8 . . 122.7(2) ?
N1 C9 C13 . . 115.38(19) ?
C8 C9 C13 . . 121.8(2) ?
N1 C10 N2 . . 117.0(2) ?
N1 C10 C11 . . 121.53(19) ?
N2 C10 C11 . . 121.4(2) ?
C7 C11 C10 . . 119.3(2) ?
C7 C11 C12 . . 123.0(2) ?
C10 C11 C12 . . 117.6(2) ?
N3 C12 C11 . . 175.9(3) ?
C14 C13 C22 . . 120.1(2) ?
C14 C13 C9 . . 118.0(2) ?
C22 C13 C9 . . 121.7(2) ?
C13 C14 C15 . . 121.0(3) ?
C13 C14 H14A . . 119.5 ?
C15 C14 H14A . . 119.5 ?
C16 C15 C14 . . 119.8(3) ?
C16 C15 H15A . . 120.1 ?
C14 C15 H15A . . 120.1 ?
C15 C16 C17 . . 121.2(3) ?
C15 C16 H16A . . 119.4 ?
C17 C16 H16A . . 119.4 ?
C16 C17 C18 . . 121.9(3) ?
C16 C17 C22 . . 119.7(2) ?
C18 C17 C22 . . 118.4(2) ?
C19 C18 C17 . . 121.3(3) ?
C19 C18 H18A . . 119.3 ?
C17 C18 H18A . . 119.3 ?
C18 C19 C20 . . 119.6(3) ?
C18 C19 H19A . . 120.2 ?
C20 C19 H19A . . 120.2 ?
C21 C20 C19 . . 120.8(3) ?
C21 C20 H20A . . 119.6 ?
C19 C20 H20A . . 119.6 ?
C20 C21 C22 . . 121.4(2) ?
C20 C21 H21A . . 119.3 ?
C22 C21 H21A . . 119.3 ?
C21 C22 C17 . . 118.2(2) ?
C21 C22 C13 . . 123.8(2) ?
C17 C22 C13 . . 118.0(2) ?

loop_
_geom_bond_atom_site_label_1
_geom_bond_atom_site_label_2
_geom_bond_site_symmetry_2
_geom_bond_distance
_geom_bond_publ_flag
Cl1 C3 . 1.736(2) ?
N1 C10 . 1.341(3) ?
N1 C9 . 1.345(3) ?
C1 C2 . 1.382(3) ?
C1 C6 . 1.392(3) ?
C1 H1B . 0.9300 ?
Cl2 C5 . 1.736(2) ?
N2 C10 . 1.347(3) ?
N2 H2A . 0.84(3) ?
N2 H2B . 0.86(3) ?
C2 C3 . 1.365(4) ?
C2 H2C . 0.9300 ?
C3 C4 . 1.376(3) ?
N3 C12 . 1.139(3) ?
C4 C5 . 1.388(3) ?
C4 H4A . 0.9300 ?
C5 C6 . 1.387(3) ?
C6 C7 . 1.490(3) ?
C7 C8 . 1.386(3) ?
C7 C11 . 1.390(3) ?
C8 C9 . 1.384(3) ?
C8 H8A . 0.9300 ?
C9 C13 . 1.488(3) ?
C10 C11 . 1.417(3) ?
C11 C12 . 1.434(3) ?
C13 C14 . 1.365(4) ?
C13 C22 . 1.432(3) ?
C14 C15 . 1.414(4) ?
C14 H14A . 0.9300 ?
C15 C16 . 1.356(4) ?
C15 H15A . 0.9300 ?
C16 C17 . 1.406(4) ?
C16 H16A . 0.9300 ?
C17 C18 . 1.421(4) ?
C17 C22 . 1.421(3) ?
C18 C19 . 1.358(4) ?
C18 H18A . 0.9300 ?
C19 C20 . 1.394(4) ?
C19 H19A . 0.9300 ?
C20 C21 . 1.360(4) ?
C20 H20A . 0.9300 ?
C21 C22 . 1.405(3) ?
C21 H21A . 0.9300 ?

loop_
_geom_hbond_atom_site_label_D
_geom_hbond_atom_site_label_H
_geom_hbond_atom_site_label_A
_geom_hbond_site_symmetry_A
_geom_hbond_distance_DH
_geom_hbond_distance_HA
_geom_hbond_distance_DA
_geom_hbond_angle_DHA
_geom_hbond_publ_flag
N2 H2A N1 2_667 0.85(3) 2.19(3) 3.034(3) 176(2) yes
C4 H4A N3 2_557 0.93 2.62 3.488(4) 155 yes

loop_
_geom_torsion_atom_site_label_1
_geom_torsion_atom_site_label_2
_geom_torsion_atom_site_label_3
_geom_torsion_atom_site_label_4
_geom_torsion_site_symmetry_1
_geom_torsion_site_symmetry_2
_geom_torsion_site_symmetry_3
_geom_torsion_site_symmetry_4
_geom_torsion
_geom_torsion_publ_flag
C6 C1 C2 C3 . . . . 0.3(4) ?
C1 C2 C3 C4 . . . . 1.1(4) ?
C1 C2 C3 Cl1 . . . . -178.1(2) ?
C2 C3 C4 C5 . . . . -1.3(4) ?
Cl1 C3 C4 C5 . . . . 177.91(18) ?
C3 C4 C5 C6 . . . . 0.1(4) ?
C3 C4 C5 Cl2 . . . . 179.22(19) ?
C4 C5 C6 C1 . . . . 1.2(4) ?
Cl2 C5 C6 C1 . . . . -177.86(18) ?
C4 C5 C6 C7 . . . . -178.2(2) ?
Cl2 C5 C6 C7 . . . . 2.7(3) ?
C2 C1 C6 C5 . . . . -1.4(4) ?
C2 C1 C6 C7 . . . . 178.0(2) ?
C5 C6 C7 C8 . . . . 59.9(3) ?
C1 C6 C7 C8 . . . . -119.5(3) ?
C5 C6 C7 C11 . . . . -123.1(3) ?
C1 C6 C7 C11 . . . . 57.5(3) ?
C11 C7 C8 C9 . . . . 0.3(4) ?
C6 C7 C8 C9 . . . . 177.4(2) ?
C10 N1 C9 C8 . . . . -4.0(3) ?
C10 N1 C9 C13 . . . . 171.27(19) ?
C7 C8 C9 N1 . . . . 3.5(4) ?
C7 C8 C9 C13 . . . . -171.4(2) ?
C9 N1 C10 N2 . . . . -179.4(2) ?
C9 N1 C10 C11 . . . . 0.7(3) ?
C8 C7 C11 C10 . . . . -3.4(3) ?
C6 C7 C11 C10 . . . . 179.4(2) ?
C8 C7 C11 C12 . . . . 173.9(2) ?
C6 C7 C11 C12 . . . . -3.3(3) ?
N1 C10 C11 C7 . . . . 3.1(3) ?
N2 C10 C11 C7 . . . . -176.9(2) ?
N1 C10 C11 C12 . . . . -174.4(2) ?
N2 C10 C11 C12 . . . . 5.6(3) ?
C7 C11 C12 N3 . . . . -155(4) ?
C10 C11 C12 N3 . . . . 22(4) ?
N1 C9 C13 C14 . . . . -123.8(2) ?
C8 C9 C13 C14 . . . . 51.5(3) ?
N1 C9 C13 C22 . . . . 50.6(3) ?
C8 C9 C13 C22 . . . . -134.1(2) ?
C22 C13 C14 C15 . . . . -3.2(4) ?
C9 C13 C14 C15 . . . . 171.4(3) ?
C13 C14 C15 C16 . . . . -0.9(5) ?
C14 C15 C16 C17 . . . . 2.3(5) ?
C15 C16 C17 C18 . . . . 179.4(3) ?
C15 C16 C17 C22 . . . . 0.4(5) ?
C16 C17 C18 C19 . . . . -177.6(3) ?
C22 C17 C18 C19 . . . . 1.3(4) ?
C17 C18 C19 C20 . . . . 2.2(5) ?
C18 C19 C20 C21 . . . . -3.1(4) ?
C19 C20 C21 C22 . . . . 0.4(4) ?
C20 C21 C22 C17 . . . . 3.1(4) ?
C20 C21 C22 C13 . . . . -177.5(2) ?
C16 C17 C22 C21 . . . . 175.1(2) ?
C18 C17 C22 C21 . . . . -3.9(4) ?
C16 C17 C22 C13 . . . . -4.4(4) ?
C18 C17 C22 C13 . . . . 176.7(2) ?
C14 C13 C22 C21 . . . . -173.7(2) ?
C9 C13 C22 C21 . . . . 12.0(3) ?
C14 C13 C22 C17 . . . . 5.7(3) ?
C9 C13 C22 C17 . . . . -168.6(2) ?

loop_
_cod_related_entry_id
_cod_related_entry_database
_cod_related_entry_code
1 ChemSpider 30656407
